data_7031382
loop_
_publ_author_name
'George, Sheby Mary'
'Kim, Hyo-Suk'
'Lah, Myoung Soo'
'Park, Bo Keun'
'Kim, Chang Gyoun'
'Chung, Taek-Mo'

_publ_section_title
;
 Synthesis of new heteroleptic strontium complexes.
;
_journal_issue 38
_journal_name_full 'Dalton transactions (Cambridge, England : 2003)'
_journal_page_first 14461
_journal_page_last 14469
_journal_paper_doi 10.1039/c4dt00689e
_journal_volume 43
_journal_year 2014
_chemical_formula_sum 'C54 H112 N6 O6 Sr2'
_chemical_formula_weight 1116.74
_chemical_name_systematic
; 
 ? 
;
_space_group_IT_number 7
_symmetry_cell_setting monoclinic
_symmetry_space_group_name_Hall 'P -2yc'
_symmetry_space_group_name_H-M 'P 1 c 1'
_atom_sites_solution_hydrogens geom
_atom_sites_solution_primary direct
_atom_sites_solution_secondary difmap
_audit_creation_method SHELXL-97
_cell_angle_alpha 90.00
_cell_angle_beta 113.21(3)
_cell_angle_gamma 90.00
_cell_formula_units_Z 2
_cell_length_a 17.275(4)
_cell_length_b 10.216(2)
_cell_length_c 19.675(4)
_cell_measurement_reflns_used 21148
_cell_measurement_temperature 173(2)
_cell_measurement_theta_max 27.48
_cell_measurement_theta_min 3.00
_cell_volume 3191.2(14)
_computing_cell_refinement 'Rigaku Rapid Auto'
_computing_data_collection 'Rigaku Rapid Auto'
_computing_data_reduction 'Rigaku Rapid Auto'
_computing_molecular_graphics 'Diamond 3'
_computing_publication_material WinGX
_computing_structure_refinement 'Bruker SHELXTL'
_computing_structure_solution 'Bruker SHELXTL'
_diffrn_ambient_temperature 173(2)
_diffrn_measured_fraction_theta_full 0.976
_diffrn_measured_fraction_theta_max 0.976
_diffrn_measurement_device_type 'imaging plate'
_diffrn_measurement_method 'omega scans'
_diffrn_radiation_monochromator graphite
_diffrn_radiation_source 'fine-focus sealed tube'
_diffrn_radiation_type MoK\a
_diffrn_radiation_wavelength 0.71073
_diffrn_reflns_av_R_equivalents 0.0390
_diffrn_reflns_av_sigmaI/netI 0.0745
_diffrn_reflns_limit_h_max 22
_diffrn_reflns_limit_h_min -22
_diffrn_reflns_limit_k_max 12
_diffrn_reflns_limit_k_min -13
_diffrn_reflns_limit_l_max 25
_diffrn_reflns_limit_l_min -23
_diffrn_reflns_number 28960
_diffrn_reflns_theta_full 27.48
_diffrn_reflns_theta_max 27.48
_diffrn_reflns_theta_min 3.00
_exptl_absorpt_coefficient_mu 1.717
_exptl_absorpt_correction_T_max 0.7474
_exptl_absorpt_correction_T_min 0.5928
_exptl_absorpt_correction_type multi-scan
_exptl_absorpt_process_details 'Rigaku Rapid Auto'
_exptl_crystal_colour colorless
_exptl_crystal_density_diffrn 1.162
_exptl_crystal_density_method 'not measured'
_exptl_crystal_description block
_exptl_crystal_F_000 1204
_exptl_crystal_size_max 0.34
_exptl_crystal_size_mid 0.29
_exptl_crystal_size_min 0.18
_refine_diff_density_max 0.536
_refine_diff_density_min -0.586
_refine_diff_density_rms 0.061
_refine_ls_abs_structure_details 'Flack H D (1983), Acta Cryst. A39, 876-881'
_refine_ls_abs_structure_Flack 0.013(5)
_refine_ls_extinction_method none
_refine_ls_goodness_of_fit_ref 1.024
_refine_ls_hydrogen_treatment constr
_refine_ls_matrix_type full
_refine_ls_number_parameters 676
_refine_ls_number_reflns 13398
_refine_ls_number_restraints 59
_refine_ls_restrained_S_all 1.040
_refine_ls_R_factor_all 0.0573
_refine_ls_R_factor_gt 0.0383
_refine_ls_shift/su_max 0.002
_refine_ls_shift/su_mean 0.000
_refine_ls_structure_factor_coef Fsqd
_refine_ls_weighting_details 'calc w=1/[\s^2^(Fo^2^)+(0.0279P)^2^+0.5542P] where P=(Fo^2^+2Fc^2^)/3'
_refine_ls_weighting_scheme calc
_refine_ls_wR_factor_gt 0.0809
_refine_ls_wR_factor_ref 0.0919
_reflns_number_gt 10590
_reflns_number_total 13398
_reflns_threshold_expression >2sigma(I)
_cod_data_source_file c4dt00689e2.cif
_cod_data_source_block '[Sr(bdeaeamp)(tmhd)]2'
_cod_depositor_comments
;
The following automatic conversions were performed:

'_symmetry_cell_setting' value 'Monoclinic' changed to 'monoclinic'
according to
/usr/data/users/saulius/crontab/automatic-downloads/rss-feeds/RSC/lib/dictionaries/cif_core.dic
dictionary named 'cif_core.dic' version 2.4.2 from
2011-04-26.

'_exptl_absorpt_correction_type' value 'Multi-scan'
changed to 'multi-scan' according to
/usr/data/users/saulius/crontab/automatic-downloads/rss-feeds/RSC/lib/dictionaries/cif_core.dic
dictionary named 'cif_core.dic' version 2.4.2 from 2011-04-26.

Automatic conversion script
Id: cif_fix_values 2281 2013-09-26 08:29:07Z andrius 

 Adding full bibliography for 7031381--7031385.cif.
;
_cod_original_cell_volume 3191.3(11)
_cod_original_sg_symbol_H-M Pc
_cod_database_code 7031382

loop_
_symmetry_equiv_pos_as_xyz
'x, y, z'
'x, -y, z+1/2'

loop_
_atom_site_label
_atom_site_type_symbol
_atom_site_fract_x
_atom_site_fract_y
_atom_site_fract_z
_atom_site_U_iso_or_equiv
_atom_site_adp_type
_atom_site_occupancy
_atom_site_symmetry_multiplicity
_atom_site_calc_flag
_atom_site_refinement_flags
_atom_site_disorder_assembly
_atom_site_disorder_group
Sr1 Sr 0.574997(15) 0.31502(3) 0.680697(14) 0.02789(10) Uani 1 1 d . . .
Sr2 Sr 0.337970(16) 0.31929(3) 0.629710(15) 0.02904(10) Uani 1 1 d . . .
O1 O 0.69955(16) 0.4597(2) 0.73579(14) 0.0356(6) Uani 1 1 d . . .
O2 O 0.65734(16) 0.2507(2) 0.80800(14) 0.0362(6) Uani 1 1 d . . .
C1 C 0.7547(2) 0.4806(3) 0.7990(2) 0.0305(8) Uani 1 1 d . . .
C2 C 0.7678(2) 0.4016(3) 0.8612(2) 0.0331(8) Uani 1 1 d . . .
H2A H 0.8269 0.3712 0.8788 0.040 Uiso 1 1 calc R . .
H2B H 0.7652 0.4616 0.8998 0.040 Uiso 1 1 calc R . .
C3 C 0.7205(2) 0.2919(3) 0.8631(2) 0.0328(8) Uani 1 1 d . . .
C4 C 0.8125(2) 0.6010(3) 0.8084(2) 0.0393(9) Uani 1 1 d . . .
C5 C 0.7950(3) 0.6613(4) 0.7326(3) 0.0675(15) Uani 1 1 d . . .
H5A H 0.7361 0.6898 0.7100 0.101 Uiso 1 1 calc R . .
H5B H 0.8055 0.5960 0.7008 0.101 Uiso 1 1 calc R . .
H5C H 0.8321 0.7368 0.7384 0.101 Uiso 1 1 calc R . .
C6 C 0.9045(3) 0.5611(5) 0.8417(3) 0.0675(14) Uani 1 1 d . . .
H6A H 0.9398 0.6374 0.8438 0.101 Uiso 1 1 calc R . .
H6B H 0.9145 0.4930 0.8110 0.101 Uiso 1 1 calc R . .
H6C H 0.9186 0.5272 0.8918 0.101 Uiso 1 1 calc R . .
C7 C 0.7935(3) 0.7021(4) 0.8565(3) 0.0635(14) Uani 1 1 d . . .
H7A H 0.8079 0.6661 0.9061 0.095 Uiso 1 1 calc R . .
H7B H 0.7335 0.7243 0.8345 0.095 Uiso 1 1 calc R . .
H7C H 0.8270 0.7811 0.8597 0.095 Uiso 1 1 calc R . .
C8 C 0.7410(3) 0.2130(3) 0.9353(2) 0.0382(9) Uani 1 1 d . . .
C9 C 0.7510(3) 0.0689(4) 0.9185(3) 0.0603(13) Uani 1 1 d . . .
H9A H 0.7578 0.0154 0.9618 0.090 Uiso 1 1 calc R . .
H9B H 0.8007 0.0591 0.9067 0.090 Uiso 1 1 calc R . .
H9C H 0.7008 0.0402 0.8762 0.090 Uiso 1 1 calc R . .
C10 C 0.8219(3) 0.2562(5) 0.9992(2) 0.0614(13) Uani 1 1 d . . .
H10A H 0.8153 0.3461 1.0135 0.092 Uiso 1 1 calc R . .
H10B H 0.8691 0.2525 0.9836 0.092 Uiso 1 1 calc R . .
H10C H 0.8331 0.1978 1.0416 0.092 Uiso 1 1 calc R . .
C11 C 0.6663(3) 0.2277(5) 0.9570(3) 0.0615(13) Uani 1 1 d . . .
H11A H 0.6162 0.1893 0.9186 0.092 Uiso 1 1 calc R . .
H11B H 0.6563 0.3208 0.9625 0.092 Uiso 1 1 calc R . .
H11C H 0.6783 0.1826 1.0040 0.092 Uiso 1 1 calc R . .
O3 O 0.44695(16) 0.1846(2) 0.61970(14) 0.0339(6) Uani 1 1 d . . .
N1 N 0.6026(2) 0.0781(3) 0.61545(17) 0.0353(7) Uani 1 1 d . . .
N2 N 0.6025(2) 0.3585(3) 0.55423(16) 0.0355(7) Uani 1 1 d . . .
N3 N 0.8030(2) 0.1135(3) 0.68736(18) 0.0408(8) Uani 1 1 d . . .
C12 C 0.5194(3) 0.0111(3) 0.5872(2) 0.0390(9) Uani 1 1 d . . .
H12A H 0.5291 -0.0845 0.5926 0.047 Uiso 1 1 calc R . .
H12B H 0.4906 0.0299 0.5336 0.047 Uiso 1 1 calc R . .
C13 C 0.4596(2) 0.0494(3) 0.6252(2) 0.0350(8) Uani 1 1 d . . .
C14 C 0.6239(3) 0.1155(4) 0.5521(2) 0.0400(9) Uani 1 1 d . . .
H14A H 0.6109 0.0413 0.5170 0.048 Uiso 1 1 calc R . .
H14B H 0.6851 0.1328 0.5703 0.048 Uiso 1 1 calc R . .
C15 C 0.5761(3) 0.2362(4) 0.5116(2) 0.0396(9) Uani 1 1 d . . .
H15A H 0.5840 0.2458 0.4646 0.047 Uiso 1 1 calc R . .
H15B H 0.5152 0.2227 0.4989 0.047 Uiso 1 1 calc R . .
C16 C 0.6681(3) -0.0116(4) 0.6641(2) 0.0441(10) Uani 1 1 d . . .
H16A H 0.6838 -0.0728 0.6326 0.053 Uiso 1 1 calc R . .
H16B H 0.6434 -0.0642 0.6929 0.053 Uiso 1 1 calc R . .
C17 C 0.7483(3) 0.0538(4) 0.7181(2) 0.0483(11) Uani 1 1 d . . .
H17A H 0.7316 0.1221 0.7455 0.058 Uiso 1 1 calc R . .
H17B H 0.7812 -0.0127 0.7546 0.058 Uiso 1 1 calc R . .
C18 C 0.4960(3) 0.0085(4) 0.7063(2) 0.0460(11) Uani 1 1 d . . .
H18A H 0.5502 0.0523 0.7322 0.069 Uiso 1 1 calc R . .
H18B H 0.5043 -0.0866 0.7098 0.069 Uiso 1 1 calc R . .
H18C H 0.4569 0.0333 0.7291 0.069 Uiso 1 1 calc R . .
C19 C 0.3768(3) -0.0226(4) 0.5853(3) 0.0510(12) Uani 1 1 d . . .
H19A H 0.3383 -0.0036 0.6097 0.077 Uiso 1 1 calc R . .
H19B H 0.3874 -0.1170 0.5868 0.077 Uiso 1 1 calc R . .
H19C H 0.3514 0.0066 0.5337 0.077 Uiso 1 1 calc R . .
C20 C 0.5502(3) 0.4684(4) 0.5109(2) 0.0413(9) Uani 1 1 d . . .
H20A H 0.4914 0.4377 0.4854 0.050 Uiso 1 1 calc R . .
H20B H 0.5707 0.4946 0.4725 0.050 Uiso 1 1 calc R . .
C21 C 0.5511(3) 0.5866(4) 0.5573(3) 0.0539(11) Uani 1 1 d . . .
H21A H 0.5315 0.5614 0.5958 0.081 Uiso 1 1 calc R . .
H21B H 0.5139 0.6542 0.5258 0.081 Uiso 1 1 calc R . .
H21C H 0.6086 0.6210 0.5803 0.081 Uiso 1 1 calc R . .
C22 C 0.6937(3) 0.3850(4) 0.5759(2) 0.0406(9) Uani 1 1 d . . .
H22A H 0.7260 0.3213 0.6146 0.049 Uiso 1 1 calc R . .
H22B H 0.7061 0.4733 0.5984 0.049 Uiso 1 1 calc R . .
C23 C 0.7263(3) 0.3787(4) 0.5143(3) 0.0541(11) Uani 1 1 d . . .
H23A H 0.7226 0.2885 0.4964 0.081 Uiso 1 1 calc R . .
H23B H 0.7851 0.4077 0.5334 0.081 Uiso 1 1 calc R . .
H23C H 0.6921 0.4359 0.4735 0.081 Uiso 1 1 calc R . .
C24 C 0.8479(3) 0.0149(4) 0.6631(3) 0.0571(12) Uani 1 1 d . . .
H24A H 0.8065 -0.0473 0.6295 0.069 Uiso 1 1 calc R . .
H24B H 0.8855 -0.0351 0.7068 0.069 Uiso 1 1 calc R . .
C25 C 0.9001(3) 0.0725(5) 0.6235(3) 0.0769(17) Uani 1 1 d . . .
H25A H 0.8648 0.1306 0.5838 0.115 Uiso 1 1 calc R . .
H25B H 0.9219 0.0015 0.6025 0.115 Uiso 1 1 calc R . .
H25C H 0.9473 0.1223 0.6588 0.115 Uiso 1 1 calc R . .
C26 C 0.8588(3) 0.2135(4) 0.7368(2) 0.0517(11) Uani 1 1 d . . .
H26A H 0.8235 0.2769 0.7497 0.062 Uiso 1 1 calc R . .
H26B H 0.8866 0.2617 0.7089 0.062 Uiso 1 1 calc R . .
C27 C 0.9268(4) 0.1629(5) 0.8082(3) 0.0753(16) Uani 1 1 d . . .
H27A H 0.9003 0.1169 0.8372 0.113 Uiso 1 1 calc R . .
H27B H 0.9599 0.2367 0.8369 0.113 Uiso 1 1 calc R . .
H27C H 0.9638 0.1025 0.7965 0.113 Uiso 1 1 calc R . .
O4 O 0.29822(19) 0.2021(3) 0.71841(14) 0.0452(7) Uani 1 1 d . . .
O5 O 0.20488(17) 0.1983(2) 0.56510(14) 0.0406(6) Uani 1 1 d . . .
C28 C 0.2460(3) 0.1135(4) 0.7174(2) 0.0439(10) Uani 1 1 d . . .
C29 C 0.1847(3) 0.0625(4) 0.6537(2) 0.0427(10) Uani 1 1 d . . .
H29A H 0.1309 0.0709 0.6601 0.051 Uiso 1 1 calc R . .
H29B H 0.1965 -0.0325 0.6546 0.051 Uiso 1 1 calc R . .
C30 C 0.1678(3) 0.1043(4) 0.5808(2) 0.0379(9) Uani 1 1 d . . .
C31 C 0.2583(3) 0.0619(4) 0.7944(2) 0.0546(12) Uani 1 1 d . . .
C32 C 0.3450(4) -0.0009(6) 0.8295(3) 0.104(2) Uani 1 1 d . . .
H32A H 0.3477 -0.0770 0.8002 0.156 Uiso 1 1 calc R . .
H32B H 0.3551 -0.0288 0.8799 0.156 Uiso 1 1 calc R . .
H32C H 0.3881 0.0628 0.8310 0.156 Uiso 1 1 calc R . .
C33 C 0.2538(5) 0.1767(4) 0.8418(3) 0.099(3) Uani 1 1 d . . .
H33A H 0.2966 0.2417 0.8442 0.149 Uiso 1 1 calc R . .
H33B H 0.2642 0.1457 0.8917 0.149 Uiso 1 1 calc R . .
H33C H 0.1978 0.2167 0.8199 0.149 Uiso 1 1 calc R . .
C34 C 0.1950(4) -0.0431(5) 0.7940(3) 0.095(2) Uani 1 1 d . . .
H34A H 0.1384 -0.0047 0.7766 0.142 Uiso 1 1 calc R . .
H34B H 0.2104 -0.0770 0.8443 0.142 Uiso 1 1 calc R . .
H34C H 0.1954 -0.1147 0.7610 0.142 Uiso 1 1 calc R . .
C35 C 0.0993(3) 0.0372(4) 0.5144(2) 0.0410(9) Uani 1 1 d . . .
C36 C 0.1403(4) -0.0077(6) 0.4637(3) 0.0868(19) Uani 1 1 d . . .
H36A H 0.1525 0.0684 0.4392 0.130 Uiso 1 1 calc R . .
H36B H 0.1022 -0.0671 0.4264 0.130 Uiso 1 1 calc R . .
H36C H 0.1928 -0.0536 0.4925 0.130 Uiso 1 1 calc R . .
C37 C 0.0295(4) 0.1331(5) 0.4785(4) 0.108(3) Uani 1 1 d . . .
H37A H 0.0493 0.2034 0.4555 0.161 Uiso 1 1 calc R . .
H37B H 0.0117 0.1703 0.5160 0.161 Uiso 1 1 calc R . .
H37C H -0.0183 0.0884 0.4406 0.161 Uiso 1 1 calc R . .
C38 C 0.0610(3) -0.0866(5) 0.5346(3) 0.0725(15) Uani 1 1 d . . .
H38A H 0.0185 -0.1245 0.4896 0.109 Uiso 1 1 calc R . .
H38B H 0.0347 -0.0627 0.5688 0.109 Uiso 1 1 calc R . .
H38C H 0.1057 -0.1509 0.5583 0.109 Uiso 1 1 calc R . .
O6 O 0.46630(15) 0.4492(2) 0.69130(13) 0.0336(6) Uani 1 1 d . . .
N4 N 0.30688(19) 0.5685(3) 0.67842(17) 0.0365(7) Uani 1 1 d . A .
N5 N 0.2668(2) 0.4932(3) 0.51433(17) 0.0373(7) Uani 1 1 d . . .
N6 N 0.1079(3) 0.5373(5) 0.6552(3) 0.0940(18) Uani 1 1 d D . .
C39 C 0.4639(2) 0.5268(3) 0.7492(2) 0.0341(8) Uani 1 1 d . . .
C40 C 0.3923(2) 0.6255(4) 0.7182(2) 0.0401(9) Uani 1 1 d . . .
H40A H 0.3912 0.6797 0.7596 0.048 Uiso 1 1 calc R . .
H40B H 0.4047 0.6846 0.6839 0.048 Uiso 1 1 calc R . .
C41 C 0.2599(3) 0.6474(3) 0.6115(2) 0.0405(9) Uani 1 1 d . . .
H41A H 0.2666 0.7413 0.6249 0.049 Uiso 1 1 calc R . .
H41B H 0.1993 0.6258 0.5938 0.049 Uiso 1 1 calc R . .
C42 C 0.2893(2) 0.6241(3) 0.5492(2) 0.0374(9) Uani 1 1 d . . .
H42A H 0.2643 0.6920 0.5108 0.045 Uiso 1 1 calc R . .
H42B H 0.3513 0.6344 0.5688 0.045 Uiso 1 1 calc R . .
C43 C 0.2615(3) 0.5676(5) 0.7279(2) 0.0522(11) Uani 1 1 d . . .
H43A H 0.2443 0.6584 0.7327 0.063 Uiso 1 1 calc R A .
H43B H 0.3010 0.5389 0.7776 0.063 Uiso 1 1 calc R . .
C44 C 0.1853(3) 0.4825(5) 0.7044(3) 0.0671(15) Uani 1 1 d D A .
H44A H 0.1966 0.4034 0.6807 0.080 Uiso 1 1 calc R . .
H44B H 0.1778 0.4534 0.7494 0.080 Uiso 1 1 calc R . .
C45 C 0.5462(3) 0.6057(4) 0.7843(2) 0.0496(11) Uani 1 1 d . . .
H45A H 0.5940 0.5454 0.8041 0.074 Uiso 1 1 calc R . .
H45B H 0.5438 0.6602 0.8244 0.074 Uiso 1 1 calc R . .
H45C H 0.5531 0.6618 0.7467 0.074 Uiso 1 1 calc R . .
C46 C 0.4551(3) 0.4395(4) 0.8088(2) 0.0502(11) Uani 1 1 d . . .
H46A H 0.4039 0.3864 0.7871 0.075 Uiso 1 1 calc R . .
H46B H 0.4514 0.4942 0.8484 0.075 Uiso 1 1 calc R . .
H46C H 0.5042 0.3818 0.8293 0.075 Uiso 1 1 calc R . .
C47 C 0.3088(3) 0.4745(4) 0.4631(2) 0.0476(10) Uani 1 1 d . . .
H47A H 0.3687 0.4998 0.4885 0.057 Uiso 1 1 calc R . .
H47B H 0.2828 0.5343 0.4205 0.057 Uiso 1 1 calc R . .
C48 C 0.3046(4) 0.3362(4) 0.4342(3) 0.0622(13) Uani 1 1 d . . .
H48A H 0.3320 0.2763 0.4757 0.093 Uiso 1 1 calc R . .
H48B H 0.3335 0.3321 0.4003 0.093 Uiso 1 1 calc R . .
H48C H 0.2455 0.3105 0.4079 0.093 Uiso 1 1 calc R . .
C49 C 0.1749(3) 0.4741(4) 0.4777(2) 0.0449(10) Uani 1 1 d . . .
H49A H 0.1517 0.4727 0.5164 0.054 Uiso 1 1 calc R . .
H49B H 0.1645 0.3867 0.4540 0.054 Uiso 1 1 calc R . .
C50 C 0.1258(3) 0.5742(5) 0.4200(3) 0.0716(15) Uani 1 1 d . . .
H50A H 0.1320 0.6606 0.4431 0.107 Uiso 1 1 calc R . .
H50B H 0.0661 0.5497 0.3985 0.107 Uiso 1 1 calc R . .
H50C H 0.1476 0.5768 0.3809 0.107 Uiso 1 1 calc R . .
C51A C 0.0558(6) 0.4116(8) 0.6328(5) 0.062(3) Uani 0.517(8) 1 d PDU A 1
H51A H 0.0376 0.3856 0.6727 0.075 Uiso 0.517(8) 1 calc PR A 1
H51B H 0.0911 0.3404 0.6263 0.075 Uiso 0.517(8) 1 calc PR A 1
C52A C -0.0223(6) 0.4301(10) 0.5604(5) 0.070(3) Uani 0.517(8) 1 d PDU A 1
H52A H -0.0613 0.4915 0.5688 0.105 Uiso 0.517(8) 1 calc PR A 1
H52B H -0.0503 0.3456 0.5442 0.105 Uiso 0.517(8) 1 calc PR A 1
H52C H -0.0050 0.4651 0.5222 0.105 Uiso 0.517(8) 1 calc PR A 1
C53A C 0.0727(6) 0.6510(7) 0.6624(5) 0.054(3) Uani 0.517(8) 1 d PDU A 1
H53A H 0.0185 0.6653 0.6199 0.065 Uiso 0.517(8) 1 calc PR A 1
H53B H 0.1107 0.7254 0.6657 0.065 Uiso 0.517(8) 1 calc PR A 1
C54A C 0.0592(11) 0.6367(14) 0.7328(6) 0.084(4) Uani 0.517(8) 1 d PDU A 1
H54A H 0.0207 0.5635 0.7281 0.125 Uiso 0.517(8) 1 calc PR A 1
H54B H 0.0347 0.7176 0.7425 0.125 Uiso 0.517(8) 1 calc PR A 1
H54C H 0.1132 0.6197 0.7739 0.125 Uiso 0.517(8) 1 calc PR A 1
C51B C 0.0262(7) 0.5128(15) 0.5958(8) 0.124(6) Uani 0.483(8) 1 d PDU A 2
H51C H 0.0327 0.4991 0.5485 0.149 Uiso 0.483(8) 1 calc PR A 2
H51D H -0.0117 0.5884 0.5900 0.149 Uiso 0.483(8) 1 calc PR A 2
C52B C -0.0099(11) 0.3916(14) 0.6162(10) 0.112(5) Uani 0.483(8) 1 d PDU A 2
H52D H 0.0286 0.3179 0.6226 0.168 Uiso 0.483(8) 1 calc PR A 2
H52E H -0.0647 0.3714 0.5768 0.168 Uiso 0.483(8) 1 calc PR A 2
H52F H -0.0171 0.4070 0.6625 0.168 Uiso 0.483(8) 1 calc PR A 2
C53B C 0.0790(12) 0.6097(16) 0.7077(10) 0.126(7) Uani 0.483(8) 1 d PDU A 2
H53C H 0.1330 0.6390 0.7464 0.151 Uiso 0.483(8) 1 calc PR A 2
H53D H 0.0599 0.5374 0.7308 0.151 Uiso 0.483(8) 1 calc PR A 2
C54B C 0.0188(8) 0.7214(13) 0.7072(8) 0.091(4) Uani 0.483(8) 1 d PDU A 2
H54D H 0.0214 0.7911 0.6739 0.137 Uiso 0.483(8) 1 calc PR A 2
H54E H 0.0357 0.7565 0.7574 0.137 Uiso 0.483(8) 1 calc PR A 2
H54F H -0.0388 0.6877 0.6901 0.137 Uiso 0.483(8) 1 calc PR A 2

loop_
_atom_site_aniso_label
_atom_site_aniso_U_11
_atom_site_aniso_U_22
_atom_site_aniso_U_33
_atom_site_aniso_U_23
_atom_site_aniso_U_13
_atom_site_aniso_U_12
Sr1 0.0260(2) 0.02826(19) 0.0279(2) -0.00109(16) 0.00895(19) -0.00146(16)
Sr2 0.0274(2) 0.02686(19) 0.0301(2) -0.00070(16) 0.00837(19) -0.00114(16)
O1 0.0354(15) 0.0342(13) 0.0319(14) 0.0055(11) 0.0075(12) -0.0064(11)
O2 0.0365(15) 0.0345(13) 0.0344(14) 0.0034(11) 0.0105(13) -0.0045(11)
C1 0.025(2) 0.0262(17) 0.040(2) -0.0032(15) 0.0117(18) -0.0010(14)
C2 0.029(2) 0.0324(18) 0.037(2) -0.0013(16) 0.0117(18) 0.0044(15)
C3 0.036(2) 0.0318(18) 0.031(2) -0.0014(15) 0.0134(18) 0.0046(16)
C4 0.033(2) 0.037(2) 0.042(2) -0.0042(17) 0.0091(19) -0.0090(17)
C5 0.078(4) 0.059(3) 0.056(3) 0.012(2) 0.017(3) -0.031(3)
C6 0.047(3) 0.063(3) 0.088(4) 0.004(3) 0.023(3) -0.009(2)
C7 0.067(3) 0.043(2) 0.092(4) -0.025(2) 0.044(3) -0.017(2)
C8 0.046(2) 0.0316(18) 0.036(2) 0.0059(16) 0.014(2) 0.0004(17)
C9 0.082(4) 0.043(2) 0.053(3) 0.015(2) 0.023(3) 0.015(2)
C10 0.073(4) 0.060(3) 0.034(2) 0.013(2) 0.003(2) 0.000(3)
C11 0.075(4) 0.067(3) 0.055(3) 0.021(2) 0.039(3) 0.010(3)
O3 0.0319(15) 0.0240(11) 0.0454(15) -0.0031(11) 0.0149(13) -0.0028(11)
N1 0.0333(18) 0.0312(16) 0.0418(18) 0.0004(14) 0.0153(16) 0.0043(13)
N2 0.0365(19) 0.0396(16) 0.0316(17) 0.0044(13) 0.0148(15) 0.0016(14)
N3 0.042(2) 0.0338(16) 0.0436(19) -0.0076(15) 0.0131(17) 0.0060(15)
C12 0.042(2) 0.0289(18) 0.048(2) -0.0089(17) 0.019(2) -0.0032(16)
C13 0.033(2) 0.0268(17) 0.047(2) -0.0005(16) 0.017(2) -0.0023(16)
C14 0.047(3) 0.036(2) 0.044(2) -0.0053(18) 0.026(2) -0.0014(18)
C15 0.042(2) 0.041(2) 0.033(2) 0.0001(17) 0.0123(19) -0.0012(18)
C16 0.042(3) 0.037(2) 0.060(3) 0.0090(19) 0.029(2) 0.0131(18)
C17 0.046(3) 0.055(3) 0.045(3) 0.003(2) 0.018(2) 0.016(2)
C18 0.053(3) 0.037(2) 0.057(3) 0.005(2) 0.030(3) 0.0020(19)
C19 0.050(3) 0.029(2) 0.075(3) -0.011(2) 0.024(3) -0.0089(18)
C20 0.041(2) 0.043(2) 0.037(2) 0.0130(17) 0.0118(19) 0.0042(18)
C21 0.057(3) 0.044(2) 0.062(3) 0.012(2) 0.025(3) 0.006(2)
C22 0.038(2) 0.040(2) 0.042(2) 0.0043(18) 0.014(2) -0.0008(18)
C23 0.051(3) 0.058(3) 0.064(3) 0.007(2) 0.034(3) -0.003(2)
C24 0.050(3) 0.052(3) 0.083(3) -0.022(2) 0.040(3) -0.005(2)
C25 0.064(4) 0.086(4) 0.103(5) -0.031(3) 0.057(4) -0.021(3)
C26 0.048(3) 0.042(2) 0.051(3) -0.0059(19) 0.004(2) 0.0065(19)
C27 0.062(4) 0.072(3) 0.065(4) -0.013(3) -0.004(3) 0.006(3)
O4 0.0529(19) 0.0484(16) 0.0335(15) -0.0010(12) 0.0161(15) -0.0111(14)
O5 0.0367(16) 0.0431(15) 0.0367(15) 0.0026(12) 0.0089(13) -0.0106(12)
C28 0.057(3) 0.039(2) 0.046(3) -0.0051(19) 0.032(2) -0.001(2)
C29 0.049(3) 0.039(2) 0.051(3) -0.0070(19) 0.031(2) -0.0090(19)
C30 0.030(2) 0.041(2) 0.044(2) -0.0071(19) 0.017(2) -0.0042(18)
C31 0.088(4) 0.047(2) 0.043(3) 0.0018(19) 0.040(3) -0.004(2)
C32 0.145(7) 0.111(5) 0.067(4) 0.039(4) 0.054(4) 0.040(5)
C33 0.215(8) 0.051(3) 0.061(3) -0.007(2) 0.085(5) -0.004(4)
C34 0.165(7) 0.069(3) 0.081(4) 0.000(3) 0.082(5) -0.028(4)
C35 0.034(2) 0.042(2) 0.050(2) -0.0033(19) 0.019(2) -0.0098(17)
C36 0.066(4) 0.133(5) 0.066(4) -0.049(3) 0.030(3) -0.038(4)
C37 0.072(4) 0.062(3) 0.119(6) -0.011(3) -0.037(4) 0.004(3)
C38 0.069(4) 0.066(3) 0.077(4) -0.009(3) 0.024(3) -0.026(3)
O6 0.0309(14) 0.0324(12) 0.0342(13) -0.0079(11) 0.0092(12) 0.0007(11)
N4 0.0291(18) 0.0335(16) 0.0422(19) -0.0058(14) 0.0090(15) 0.0050(13)
N5 0.0333(19) 0.0313(15) 0.0402(18) 0.0022(13) 0.0068(15) -0.0037(13)
N6 0.058(3) 0.130(5) 0.075(3) 0.037(3) 0.005(3) -0.036(3)
C39 0.030(2) 0.0298(18) 0.037(2) -0.0107(16) 0.0072(17) 0.0008(15)
C40 0.036(2) 0.036(2) 0.045(2) -0.0147(18) 0.012(2) 0.0029(17)
C41 0.032(2) 0.0293(18) 0.053(3) -0.0031(17) 0.009(2) 0.0021(16)
C42 0.032(2) 0.0298(18) 0.041(2) 0.0007(16) 0.0040(18) -0.0010(16)
C43 0.039(3) 0.072(3) 0.047(3) -0.005(2) 0.018(2) 0.006(2)
C44 0.058(3) 0.058(3) 0.101(4) -0.002(3) 0.049(3) 0.004(2)
C45 0.036(2) 0.055(2) 0.051(3) -0.024(2) 0.009(2) -0.0046(19)
C46 0.044(3) 0.063(3) 0.035(2) -0.003(2) 0.005(2) 0.008(2)
C47 0.043(3) 0.048(2) 0.051(3) 0.001(2) 0.018(2) -0.0013(19)
C48 0.083(4) 0.058(3) 0.049(3) -0.005(2) 0.029(3) 0.000(3)
C49 0.037(2) 0.041(2) 0.047(3) 0.0009(19) 0.006(2) -0.0070(18)
C50 0.043(3) 0.065(3) 0.077(4) 0.014(3) -0.009(3) -0.002(2)
C51A 0.046(5) 0.057(5) 0.079(6) 0.008(4) 0.019(5) -0.010(4)
C52A 0.066(6) 0.063(5) 0.076(6) -0.010(5) 0.021(5) -0.013(5)
C53A 0.056(5) 0.044(4) 0.058(5) 0.017(4) 0.018(5) -0.016(4)
C54A 0.120(9) 0.060(6) 0.080(7) -0.001(5) 0.049(6) -0.004(6)
C51B 0.107(9) 0.117(9) 0.136(10) 0.010(8) 0.034(8) 0.010(7)
C52B 0.096(9) 0.119(9) 0.132(10) -0.009(7) 0.056(8) -0.018(7)
C53B 0.117(10) 0.110(10) 0.137(11) 0.029(9) 0.036(8) -0.036(8)
C54B 0.063(7) 0.110(8) 0.119(8) 0.005(7) 0.054(6) 0.000(6)

loop_
_atom_type_symbol
_atom_type_description
_atom_type_scat_dispersion_real
_atom_type_scat_dispersion_imag
_atom_type_scat_source
C C 0.0033 0.0016 'International Tables Vol C Tables 4.2.6.8 and 6.1.1.4'
H H 0.0000 0.0000 'International Tables Vol C Tables 4.2.6.8 and 6.1.1.4'
N N 0.0061 0.0033 'International Tables Vol C Tables 4.2.6.8 and 6.1.1.4'
O O 0.0106 0.0060 'International Tables Vol C Tables 4.2.6.8 and 6.1.1.4'
Sr Sr -1.5307 3.2498 'International Tables Vol C Tables 4.2.6.8 and 6.1.1.4'

loop_
_geom_angle_atom_site_label_1
_geom_angle_atom_site_label_2
_geom_angle_atom_site_label_3
_geom_angle
O6 Sr1 O2 102.99(9)
O6 Sr1 O3 76.52(8)
O2 Sr1 O3 113.94(8)
O6 Sr1 O1 101.27(8)
O2 Sr1 O1 69.90(8)
O3 Sr1 O1 175.83(8)
O6 Sr1 N2 114.02(9)
O2 Sr1 N2 137.43(9)
O3 Sr1 N2 95.13(9)
O1 Sr1 N2 82.49(9)
O6 Sr1 N1 142.69(9)
O2 Sr1 N1 95.75(9)
O3 Sr1 N1 66.39(8)
O1 Sr1 N1 115.48(9)
N2 Sr1 N1 67.19(9)
O6 Sr1 Sr2 38.76(6)
O2 Sr1 Sr2 113.92(7)
O3 Sr1 Sr2 37.76(5)
O1 Sr1 Sr2 139.90(6)
N2 Sr1 Sr2 108.12(7)
N1 Sr1 Sr2 104.05(6)
O3 Sr2 O4 103.26(9)
O3 Sr2 O6 76.43(8)
O4 Sr2 O6 111.59(9)
O3 Sr2 O5 105.75(9)
O4 Sr2 O5 69.78(9)
O6 Sr2 O5 177.22(8)
O3 Sr2 N5 114.26(9)
O4 Sr2 N5 138.39(10)
O6 Sr2 N5 94.65(9)
O5 Sr2 N5 82.89(9)
O3 Sr2 N4 142.97(8)
O4 Sr2 N4 93.14(9)
O6 Sr2 N4 66.65(8)
O5 Sr2 N4 111.06(9)
N5 Sr2 N4 67.60(9)
O3 Sr2 Sr1 38.71(6)
O4 Sr2 Sr1 112.57(7)
O6 Sr2 Sr1 37.72(5)
O5 Sr2 Sr1 144.43(7)
N5 Sr2 Sr1 107.94(7)
N4 Sr2 Sr1 104.32(6)
C1 O1 Sr1 136.5(2)
C3 O2 Sr1 138.4(2)
O1 C1 C2 124.4(3)
O1 C1 C4 117.2(3)
C2 C1 C4 118.5(3)
C3 C2 C1 126.0(3)
O2 C3 C2 123.9(3)
O2 C3 C8 114.9(3)
C2 C3 C8 121.2(3)
C6 C4 C7 111.1(4)
C6 C4 C5 107.5(4)
C7 C4 C5 109.0(4)
C6 C4 C1 110.7(3)
C7 C4 C1 109.1(3)
C5 C4 C1 109.5(3)
C11 C8 C10 110.0(4)
C11 C8 C9 109.6(4)
C10 C8 C9 108.1(4)
C11 C8 C3 107.1(3)
C10 C8 C3 114.1(3)
C9 C8 C3 107.9(3)
C13 O3 Sr2 131.7(2)
C13 O3 Sr1 114.6(2)
Sr2 O3 Sr1 103.52(8)
C16 N1 C14 108.9(3)
C16 N1 C12 109.7(3)
C14 N1 C12 109.1(3)
C16 N1 Sr1 117.0(2)
C14 N1 Sr1 107.4(2)
C12 N1 Sr1 104.41(19)
C15 N2 C20 109.4(3)
C15 N2 C22 111.9(3)
C20 N2 C22 111.4(3)
C15 N2 Sr1 104.7(2)
C20 N2 Sr1 111.1(2)
C22 N2 Sr1 108.2(2)
C17 N3 C24 111.4(3)
C17 N3 C26 112.4(3)
C24 N3 C26 113.5(3)
N1 C12 C13 115.7(3)
O3 C13 C19 110.5(3)
O3 C13 C18 109.8(3)
C19 C13 C18 108.8(3)
O3 C13 C12 109.1(3)
C19 C13 C12 107.5(3)
C18 C13 C12 111.0(3)
N1 C14 C15 112.7(3)
N2 C15 C14 113.9(3)
N1 C16 C17 115.6(3)
N3 C17 C16 117.2(4)
N2 C20 C21 113.5(3)
N2 C22 C23 116.5(3)
N3 C24 C25 113.5(4)
N3 C26 C27 116.0(4)
C28 O4 Sr2 137.7(3)
C30 O5 Sr2 135.6(3)
O4 C28 C29 124.5(4)
O4 C28 C31 114.0(4)
C29 C28 C31 121.5(4)
C28 C29 C30 125.7(4)
O5 C30 C29 124.0(4)
O5 C30 C35 115.3(4)
C29 C30 C35 120.7(3)
C33 C31 C32 109.0(5)
C33 C31 C34 109.5(4)
C32 C31 C34 106.3(4)
C33 C31 C28 108.6(3)
C32 C31 C28 108.8(4)
C34 C31 C28 114.5(4)
C37 C35 C36 113.0(5)
C37 C35 C30 108.5(3)
C36 C35 C30 107.1(3)
C37 C35 C38 108.0(4)
C36 C35 C38 106.3(4)
C30 C35 C38 114.1(4)
C39 O6 Sr1 132.0(2)
C39 O6 Sr2 113.4(2)
Sr1 O6 Sr2 103.53(8)
C43 N4 C41 110.1(3)
C43 N4 C40 109.3(3)
C41 N4 C40 109.7(3)
C43 N4 Sr2 116.0(2)
C41 N4 Sr2 107.3(2)
C40 N4 Sr2 104.34(19)
C47 N5 C49 112.1(3)
C47 N5 C42 108.9(3)
C49 N5 C42 112.4(3)
C47 N5 Sr2 107.5(2)
C49 N5 Sr2 111.2(2)
C42 N5 Sr2 104.4(2)
C53A N6 C44 127.7(6)
C53A N6 C51B 84.1(8)
C44 N6 C51B 146.5(8)
C53A N6 C53B 38.5(7)
C44 N6 C53B 101.8(8)
C51B N6 C53B 99.0(11)
C53A N6 C51A 121.1(6)
C44 N6 C51A 98.9(5)
C51B N6 C51A 49.5(6)
C53B N6 C51A 107.0(9)
O6 C39 C40 109.2(3)
O6 C39 C46 109.7(3)
C40 C39 C46 112.5(3)
O6 C39 C45 110.0(3)
C40 C39 C45 107.1(3)
C46 C39 C45 108.3(3)
N4 C40 C39 115.5(3)
N4 C41 C42 113.1(3)
N5 C42 C41 113.8(3)
N4 C43 C44 115.7(4)
N6 C44 C43 117.4(4)
N5 C47 C48 114.6(3)
N5 C49 C50 116.9(4)
N6 C51A C52A 111.4(7)
N6 C53A C54A 104.8(8)
N6 C51B C52B 107.4(11)
N6 C53B C54B 139.9(15)

loop_
_geom_bond_atom_site_label_1
_geom_bond_atom_site_label_2
_geom_bond_distance
Sr1 O6 2.399(2)
Sr1 O2 2.433(3)
Sr1 O3 2.453(2)
Sr1 O1 2.480(3)
Sr1 N2 2.747(3)
Sr1 N1 2.866(3)
Sr1 Sr2 3.8128(10)
Sr2 O3 2.402(2)
Sr2 O4 2.428(3)
Sr2 O6 2.455(2)
Sr2 O5 2.475(3)
Sr2 N5 2.761(3)
Sr2 N4 2.845(3)
O1 C1 1.251(4)
O2 C3 1.269(4)
C1 C2 1.409(5)
C1 C4 1.549(5)
C2 C3 1.397(5)
C3 C8 1.547(5)
C4 C6 1.517(6)
C4 C7 1.521(6)
C4 C5 1.529(6)
C8 C11 1.519(6)
C8 C10 1.532(6)
C8 C9 1.533(5)
O3 C13 1.396(4)
N1 C16 1.477(5)
N1 C14 1.482(5)
N1 C12 1.488(5)
N2 C15 1.474(5)
N2 C20 1.482(4)
N2 C22 1.486(5)
N3 C17 1.444(5)
N3 C24 1.461(5)
N3 C26 1.476(5)
C12 C13 1.544(5)
C13 C19 1.523(5)
C13 C18 1.526(6)
C14 C15 1.524(5)
C16 C17 1.528(6)
C20 C21 1.510(6)
C22 C23 1.525(5)
C24 C25 1.524(6)
C26 C27 1.524(6)
O4 C28 1.272(5)
O5 C30 1.259(4)
C28 C29 1.386(6)
C28 C31 1.536(5)
C29 C30 1.411(5)
C30 C35 1.537(5)
C31 C33 1.519(6)
C31 C32 1.522(7)
C31 C34 1.531(7)
C35 C37 1.497(7)
C35 C36 1.503(6)
C35 C38 1.551(6)
O6 C39 1.402(4)
N4 C43 1.471(5)
N4 C41 1.482(5)
N4 C40 1.490(5)
N5 C47 1.469(5)
N5 C49 1.475(5)
N5 C42 1.484(4)
N6 C53A 1.344(7)
N6 C44 1.421(4)
N6 C51B 1.456(9)
N6 C53B 1.507(9)
N6 C51A 1.530(7)
C39 C40 1.525(5)
C39 C46 1.529(5)
C39 C45 1.540(5)
C41 C42 1.519(5)
C43 C44 1.491(6)
C47 C48 1.514(5)
C49 C50 1.516(6)
C51A C52A 1.538(8)
C53A C54A 1.500(9)
C51B C52B 1.511(9)
C53B C54B 1.541(9)
